data_4063764
loop_
_publ_author_name
'Liu, Zhizhou'
'Gao, Wei'
'Liu, Xiaoming'
'Luo, Xuyang'
'Cui, Dongmei'
'Mu, Ying'

_publ_section_title
;
 Pincer Chromium(II) and Chromium(III) Complexes Supported by
 Bis(imino)aryl NCN ligands: Synthesis and Catalysis on Isoprene
 Polymerization
;
_journal_issue 4
_journal_name_full Organometallics
_journal_page_first 752
_journal_paper_doi 10.1021/om1009236
_journal_volume 30
_journal_year 2011
_chemical_formula_sum 'C47 H57 Cl2 Cr Li N2 O2'
_chemical_formula_weight 811.79
_chemical_name_systematic
; 
 ? 
;
_space_group_IT_number 14
_symmetry_cell_setting monoclinic
_symmetry_space_group_name_Hall '-P 2ybc'
_symmetry_space_group_name_H-M 'P 1 21/c 1'
_atom_sites_solution_hydrogens geom
_atom_sites_solution_primary direct
_atom_sites_solution_secondary difmap
_audit_creation_method SHELXL-97
_cell_angle_alpha 90.00
_cell_angle_beta 95.471(2)
_cell_angle_gamma 90.00
_cell_formula_units_Z 4
_cell_length_a 12.8943(10)
_cell_length_b 11.0704(8)
_cell_length_c 32.599(3)
_cell_measurement_temperature 273(2)
_cell_volume 4632.1(7)
_computing_cell_refinement 'Bruker SMART'
_computing_data_collection 'Bruker SMART'
_computing_data_reduction 'Bruker SAINT'
_computing_molecular_graphics 'Bruker SHELXTL'
_computing_publication_material 'Bruker SHELXTL'
_computing_structure_refinement 'SHELXL-97 (Sheldrick, 1997)'
_computing_structure_solution 'SHELXS-97 (Sheldrick, 1990)'
_diffrn_ambient_temperature 273(2)
_diffrn_measured_fraction_theta_full 0.998
_diffrn_measured_fraction_theta_max 0.998
_diffrn_measurement_device_type 'CCD area detector'
_diffrn_measurement_method 'phi and omega scan'
_diffrn_radiation_monochromator graphite
_diffrn_radiation_source 'fine-focus sealed tube'
_diffrn_radiation_type MoK\a
_diffrn_radiation_wavelength 0.71073
_diffrn_reflns_av_R_equivalents 0.0787
_diffrn_reflns_av_sigmaI/netI 0.1022
_diffrn_reflns_limit_h_max 15
_diffrn_reflns_limit_h_min -13
_diffrn_reflns_limit_k_max 13
_diffrn_reflns_limit_k_min -13
_diffrn_reflns_limit_l_max 40
_diffrn_reflns_limit_l_min -39
_diffrn_reflns_number 25414
_diffrn_reflns_theta_full 26.04
_diffrn_reflns_theta_max 26.04
_diffrn_reflns_theta_min 1.59
_exptl_absorpt_coefficient_mu 0.399
_exptl_absorpt_correction_T_max 0.9881
_exptl_absorpt_correction_T_min 0.9574
_exptl_absorpt_correction_type multi-scan
_exptl_crystal_colour purple
_exptl_crystal_density_diffrn 1.164
_exptl_crystal_density_method 'not measured'
_exptl_crystal_description block
_exptl_crystal_F_000 1720
_exptl_crystal_size_max 0.11
_exptl_crystal_size_mid 0.08
_exptl_crystal_size_min 0.03
_refine_diff_density_max 0.974
_refine_diff_density_min -0.509
_refine_diff_density_rms 0.084
_refine_ls_extinction_method none
_refine_ls_goodness_of_fit_ref 1.035
_refine_ls_hydrogen_treatment constr
_refine_ls_matrix_type full
_refine_ls_number_parameters 481
_refine_ls_number_reflns 9113
_refine_ls_number_restraints 85
_refine_ls_restrained_S_all 1.069
_refine_ls_R_factor_all 0.1627
_refine_ls_R_factor_gt 0.0848
_refine_ls_shift/su_max 0.001
_refine_ls_shift/su_mean 0.000
_refine_ls_structure_factor_coef Fsqd
_refine_ls_weighting_details 'calc w=1/[\s^2^(Fo^2^)+(0.1177P)^2^+4.6527P] where P=(Fo^2^+2Fc^2^)/3'
_refine_ls_weighting_scheme calc
_refine_ls_wR_factor_gt 0.2159
_refine_ls_wR_factor_ref 0.2596
_reflns_number_gt 4753
_reflns_number_total 9113
_reflns_threshold_expression >2sigma(I)
_cod_data_source_file om1009236_si_001.cif
_cod_data_source_block complex_1c
_cod_depositor_comments
;
The following automatic conversions were performed:

'_symmetry_cell_setting' value 'Monoclinic' changed to 'monoclinic'
according to /home/saulius/struct/CIF-dictionaries/cif_core.dic
dictionary named 'cif_core.dic' version 2.4.1 from 2010-06-29.

Automatic conversion script
Id: cif_fix_values 1715 2011-07-08 13:25:40Z adriana 
;
_cod_original_cell_volume 4632.1(6)
_cod_original_sg_symbol_H-M P2(1)/c
_cod_database_code 4063764

loop_
_symmetry_equiv_pos_as_xyz
'x, y, z'
'-x, y+1/2, -z+1/2'
'-x, -y, -z'
'x, -y-1/2, z-1/2'

loop_
_atom_site_label
_atom_site_type_symbol
_atom_site_fract_x
_atom_site_fract_y
_atom_site_fract_z
_atom_site_U_iso_or_equiv
_atom_site_adp_type
_atom_site_occupancy
_atom_site_symmetry_multiplicity
_atom_site_calc_flag
_atom_site_refinement_flags
_atom_site_disorder_assembly
_atom_site_disorder_group
C1 C 0.2774(4) 0.2245(5) 0.19638(18) 0.0411(14) Uani 1 1 d . A 1
C2 C 0.3850(5) 0.2230(6) 0.20878(19) 0.0463(15) Uani 1 1 d . A 1
C3 C 0.4215(5) 0.2220(6) 0.2504(2) 0.0589(18) Uani 1 1 d . A 1
H3 H 0.4926 0.2231 0.2584 0.071 Uiso 1 1 calc R A 1
C4 C 0.3493(6) 0.2193(7) 0.2799(2) 0.0618(19) Uani 1 1 d . A 1
H4 H 0.3735 0.2153 0.3077 0.074 Uiso 1 1 calc R A 1
C5 C 0.2429(5) 0.2225(6) 0.26884(19) 0.0510(16) Uani 1 1 d . A 1
H5 H 0.1962 0.2233 0.2889 0.061 Uiso 1 1 calc R A 1
C6 C 0.2066(5) 0.2245(5) 0.22705(18) 0.0440(14) Uani 1 1 d . A 1
C7 C 0.4449(4) 0.2300(5) 0.17398(19) 0.0435(15) Uani 1 1 d . A 1
H7 H 0.5173 0.2298 0.1775 0.052 Uiso 1 1 calc R A 1
C8 C 0.1000(4) 0.2324(5) 0.20915(18) 0.0400(14) Uani 1 1 d . A 1
H8 H 0.0450 0.2325 0.2257 0.048 Uiso 1 1 calc R A 1
C9 C 0.4552(4) 0.2393(5) 0.10239(18) 0.0391(14) Uani 1 1 d . A 1
C10 C 0.4770(4) 0.3514(5) 0.08480(19) 0.0441(15) Uani 1 1 d . A 1
C11 C 0.5343(5) 0.3502(7) 0.0509(2) 0.0557(18) Uani 1 1 d . A 1
H11 H 0.5493 0.4233 0.0387 0.067 Uiso 1 1 calc R A 1
C12 C 0.5699(5) 0.2455(7) 0.0349(2) 0.063(2) Uani 1 1 d . A 1
H12 H 0.6082 0.2474 0.0121 0.075 Uiso 1 1 calc R A 1
C13 C 0.5480(5) 0.1377(7) 0.0529(2) 0.0599(19) Uani 1 1 d . A 1
H13 H 0.5729 0.0668 0.0421 0.072 Uiso 1 1 calc R A 1
C14 C 0.4905(4) 0.1298(6) 0.0865(2) 0.0460(15) Uani 1 1 d . A 1
C15 C 0.4397(5) 0.4681(5) 0.1027(2) 0.0512(17) Uani 1 1 d . A 1
H15 H 0.3809 0.4482 0.1185 0.061 Uiso 1 1 calc R A 1
C16 C 0.5264(6) 0.5227(7) 0.1332(3) 0.079(2) Uani 1 1 d . A 1
H16A H 0.5498 0.4633 0.1534 0.118 Uiso 1 1 calc R A 1
H16B H 0.4995 0.5915 0.1467 0.118 Uiso 1 1 calc R A 1
H16C H 0.5837 0.5474 0.1184 0.118 Uiso 1 1 calc R A 1
C17 C 0.4015(6) 0.5585(6) 0.0701(3) 0.077(2) Uani 1 1 d . A 1
H17A H 0.4595 0.5882 0.0566 0.115 Uiso 1 1 calc R A 1
H17B H 0.3682 0.6246 0.0827 0.115 Uiso 1 1 calc R A 1
H17C H 0.3525 0.5202 0.0502 0.115 Uiso 1 1 calc R A 1
C18 C 0.4661(5) 0.0095(6) 0.1048(2) 0.0586(19) Uani 1 1 d . A 1
H18 H 0.4087 0.0222 0.1221 0.070 Uiso 1 1 calc R A 1
C19 C 0.5601(7) -0.0366(7) 0.1331(3) 0.098(3) Uani 1 1 d . A 1
H19A H 0.6111 -0.0695 0.1166 0.147 Uiso 1 1 calc R A 1
H19B H 0.5376 -0.0983 0.1510 0.147 Uiso 1 1 calc R A 1
H19C H 0.5903 0.0291 0.1493 0.147 Uiso 1 1 calc R A 1
C20 C 0.4301(6) -0.0829(6) 0.0724(3) 0.084(3) Uani 1 1 d . A 1
H20A H 0.3687 -0.0537 0.0564 0.127 Uiso 1 1 calc R A 1
H20B H 0.4144 -0.1575 0.0855 0.127 Uiso 1 1 calc R A 1
H20C H 0.4842 -0.0961 0.0546 0.127 Uiso 1 1 calc R A 1
C21 C -0.0248(4) 0.2572(6) 0.15343(17) 0.0414(14) Uani 1 1 d . A 1
C22 C -0.0621(5) 0.3770(6) 0.15081(18) 0.0485(16) Uani 1 1 d . A 1
C23 C -0.1676(5) 0.3922(8) 0.1378(2) 0.071(2) Uani 1 1 d . A 1
H23 H -0.1954 0.4698 0.1368 0.085 Uiso 1 1 calc R A 1
C24 C -0.2321(6) 0.2957(9) 0.1265(3) 0.077(2) Uani 1 1 d . A 1
H24 H -0.3021 0.3085 0.1179 0.093 Uiso 1 1 calc R A 1
C25 C -0.1924(5) 0.1826(9) 0.1279(2) 0.072(2) Uani 1 1 d . A 1
H25 H -0.2363 0.1184 0.1200 0.086 Uiso 1 1 calc R A 1
C26 C -0.0867(5) 0.1580(6) 0.14109(18) 0.0486(16) Uani 1 1 d . A 1
C27 C 0.0078(5) 0.4842(6) 0.1628(2) 0.0555(18) Uani 1 1 d . A 1
H27 H 0.0801 0.4577 0.1618 0.067 Uiso 1 1 calc R A 1
C28 C -0.0109(7) 0.5904(7) 0.1329(3) 0.084(3) Uani 1 1 d . A 1
H28A H -0.0037 0.5634 0.1053 0.126 Uiso 1 1 calc R A 1
H28B H 0.0392 0.6528 0.1402 0.126 Uiso 1 1 calc R A 1
H28C H -0.0799 0.6216 0.1345 0.126 Uiso 1 1 calc R A 1
C29 C -0.0043(7) 0.5253(8) 0.2070(2) 0.085(3) Uani 1 1 d . A 1
H29A H -0.0762 0.5432 0.2097 0.127 Uiso 1 1 calc R A 1
H29B H 0.0370 0.5963 0.2131 0.127 Uiso 1 1 calc R A 1
H29C H 0.0187 0.4620 0.2259 0.127 Uiso 1 1 calc R A 1
C30 C -0.0451(5) 0.0315(6) 0.1431(2) 0.0539(17) Uani 1 1 d . A 1
H30 H 0.0311 0.0365 0.1464 0.065 Uiso 1 1 calc R A 1
C31 C -0.0760(6) -0.0405(7) 0.1042(3) 0.083(2) Uani 1 1 d . A 1
H31A H -0.1490 -0.0590 0.1027 0.125 Uiso 1 1 calc R A 1
H31B H -0.0367 -0.1143 0.1048 0.125 Uiso 1 1 calc R A 1
H31C H -0.0619 0.0061 0.0806 0.125 Uiso 1 1 calc R A 1
C32 C -0.0796(8) -0.0372(8) 0.1804(3) 0.102(3) Uani 1 1 d . A 1
H32A H -0.0676 0.0121 0.2046 0.153 Uiso 1 1 calc R A 1
H32B H -0.0403 -0.1107 0.1842 0.153 Uiso 1 1 calc R A 1
H32C H -0.1525 -0.0560 0.1757 0.153 Uiso 1 1 calc R A 1
C33 C 0.2886(6) 0.1828(8) -0.0100(3) 0.082(2) Uani 1 1 d U A 1
H33A H 0.2953 0.1033 -0.0219 0.098 Uiso 1 1 calc R A 1
H33B H 0.3256 0.1833 0.0173 0.098 Uiso 1 1 calc R A 1
C34 C 0.3313(9) 0.2747(10) -0.0359(4) 0.123(4) Uani 1 1 d U . .
H34A H 0.3845 0.3212 -0.0199 0.147 Uiso 1 1 calc R A 1
H34B H 0.3628 0.2365 -0.0585 0.147 Uiso 1 1 calc R A 1
C35 C 0.2533(9) 0.3480(11) -0.0509(4) 0.132(4) Uani 1 1 d U A .
H35A H 0.2437 0.3417 -0.0807 0.158 Uiso 1 1 calc R B 1
H35B H 0.2705 0.4311 -0.0437 0.158 Uiso 1 1 calc R B 1
C36 C 0.1561(6) 0.3127(7) -0.0332(3) 0.073(2) Uani 1 1 d U A 1
H36A H 0.1310 0.3784 -0.0171 0.088 Uiso 1 1 calc R A 1
H36B H 0.1023 0.2920 -0.0549 0.088 Uiso 1 1 calc R A 1
C37 C -0.0822(6) 0.1500(7) -0.0083(2) 0.072(2) Uani 1 1 d U . .
H37A H -0.1219 0.0859 0.0031 0.086 Uiso 1 1 calc R C 1
H37B H -0.0350 0.1144 -0.0263 0.086 Uiso 1 1 calc R C 1
C38 C -0.1529(7) 0.2374(8) -0.0313(3) 0.092(3) Uani 1 1 d U . .
H38A H -0.1260 0.2603 -0.0570 0.111 Uiso 1 1 calc R . .
H38B H -0.2218 0.2029 -0.0374 0.111 Uiso 1 1 calc R . .
C39 C -0.1565(7) 0.3423(8) -0.0038(3) 0.094(3) Uani 1 1 d U . .
H39A H -0.1336 0.4145 -0.0172 0.112 Uiso 1 1 calc R A .
H39B H -0.2270 0.3553 0.0033 0.112 Uiso 1 1 calc R . .
C40 C -0.0884(7) 0.3161(8) 0.0325(3) 0.087(3) Uani 1 1 d U A .
H40A H -0.0452 0.3858 0.0401 0.105 Uiso 1 1 calc R D 1
H40B H -0.1288 0.2970 0.0552 0.105 Uiso 1 1 calc R D 1
C41 C 0.7453(14) 0.2873(15) 0.3287(6) 0.186(6) Uiso 1 1 d D . .
C42 C 0.7251(11) 0.1813(13) 0.3203(4) 0.055(3) Uiso 0.50 1 d PD . .
C43 C 0.7138(15) 0.0833(18) 0.3019(6) 0.223(8) Uiso 1 1 d D . .
C44 C 0.7552(16) 0.3901(18) 0.3052(6) 0.099(6) Uiso 0.50 1 d PD . .
C45 C 0.737(2) 0.282(2) 0.2877(7) 0.128(8) Uiso 0.50 1 d PD . .
C46 C 0.7177(13) 0.1592(15) 0.2757(5) 0.072(4) Uiso 0.50 1 d PD . .
C47 C 0.7015(12) 0.0465(14) 0.2597(5) 0.067(4) Uiso 0.50 1 d PD . .
C48 C 0.7484(15) 0.3640(18) 0.2631(6) 0.218(8) Uiso 1 1 d D . .
C49 C 0.7362(12) 0.2593(14) 0.2500(5) 0.060(4) Uiso 0.50 1 d PD . .
C50 C 0.7272(15) 0.1667(18) 0.2421(6) 0.222(8) Uiso 1 1 d D . .
Cl1 Cl 0.18817(10) 0.06108(13) 0.08931(4) 0.0394(4) Uani 1 1 d . A 1
Cl2 Cl 0.17052(10) 0.38077(13) 0.08257(4) 0.0394(4) Uani 1 1 d . A 1
Cr1 Cr 0.22460(7) 0.23404(8) 0.13723(3) 0.0354(3) Uani 1 1 d . A 1
Li1 Li 0.1242(10) 0.2062(10) 0.0428(4) 0.062(3) Uani 1 1 d U A 1
N1 N 0.3952(3) 0.2368(4) 0.13729(14) 0.0366(11) Uani 1 1 d . A 1
N2 N 0.0832(3) 0.2394(4) 0.16921(14) 0.0380(11) Uani 1 1 d . A 1
O1 O 0.1815(3) 0.2116(4) -0.00782(14) 0.0567(12) Uani 1 1 d . A 1
O2 O -0.0255(4) 0.2171(5) 0.02395(14) 0.0662(14) Uani 1 1 d . A 1

loop_
_atom_site_aniso_label
_atom_site_aniso_U_11
_atom_site_aniso_U_22
_atom_site_aniso_U_33
_atom_site_aniso_U_23
_atom_site_aniso_U_13
_atom_site_aniso_U_12
C1 0.034(3) 0.048(4) 0.039(3) 0.004(3) -0.006(2) -0.001(3)
C2 0.033(3) 0.051(4) 0.052(4) 0.002(3) -0.012(3) 0.005(3)
C3 0.040(4) 0.080(5) 0.053(4) 0.008(4) -0.016(3) 0.000(4)
C4 0.058(5) 0.083(5) 0.041(4) 0.006(4) -0.016(3) 0.002(4)
C5 0.051(4) 0.063(4) 0.037(3) 0.003(3) -0.007(3) 0.001(3)
C6 0.045(4) 0.045(4) 0.040(3) 0.001(3) -0.006(3) 0.002(3)
C7 0.023(3) 0.047(4) 0.058(4) -0.004(3) -0.007(3) 0.001(3)
C8 0.033(3) 0.048(4) 0.039(3) 0.002(3) 0.003(2) 0.003(3)
C9 0.025(3) 0.042(4) 0.048(3) -0.003(3) -0.008(2) -0.002(3)
C10 0.029(3) 0.046(4) 0.055(4) 0.006(3) -0.005(3) -0.003(3)
C11 0.038(4) 0.071(5) 0.057(4) 0.011(4) 0.001(3) -0.011(3)
C12 0.042(4) 0.079(6) 0.068(5) -0.015(4) 0.011(3) -0.005(4)
C13 0.039(4) 0.069(5) 0.071(5) -0.023(4) 0.002(3) 0.008(4)
C14 0.032(3) 0.044(4) 0.060(4) -0.006(3) -0.007(3) 0.006(3)
C15 0.042(4) 0.034(3) 0.075(5) -0.004(3) -0.004(3) -0.004(3)
C16 0.059(5) 0.063(5) 0.111(7) -0.028(5) -0.011(4) -0.015(4)
C17 0.069(5) 0.051(5) 0.106(7) 0.019(4) -0.008(5) -0.005(4)
C18 0.040(4) 0.038(4) 0.095(6) -0.007(4) -0.008(4) 0.003(3)
C19 0.078(6) 0.057(5) 0.151(9) 0.024(5) -0.031(6) 0.008(4)
C20 0.063(5) 0.047(4) 0.142(8) -0.028(5) -0.002(5) -0.001(4)
C21 0.030(3) 0.059(4) 0.035(3) 0.002(3) 0.001(2) 0.006(3)
C22 0.040(4) 0.065(4) 0.040(4) -0.006(3) 0.001(3) 0.014(3)
C23 0.047(4) 0.101(6) 0.061(5) -0.009(4) -0.008(4) 0.033(4)
C24 0.033(4) 0.105(7) 0.092(6) 0.000(5) -0.010(4) 0.011(4)
C25 0.034(4) 0.117(7) 0.063(5) -0.003(5) -0.003(3) -0.023(4)
C26 0.037(4) 0.067(5) 0.042(4) 0.000(3) 0.005(3) -0.010(3)
C27 0.057(4) 0.058(4) 0.049(4) -0.007(3) -0.004(3) 0.020(4)
C28 0.098(7) 0.061(5) 0.088(6) 0.006(4) -0.011(5) 0.026(5)
C29 0.098(7) 0.084(6) 0.068(5) -0.025(5) -0.011(5) 0.031(5)
C30 0.044(4) 0.059(4) 0.058(4) 0.001(3) 0.002(3) -0.022(3)
C31 0.076(6) 0.082(6) 0.089(6) -0.009(5) -0.005(5) -0.019(5)
C32 0.152(9) 0.083(6) 0.073(6) 0.015(5) 0.014(6) -0.020(6)
C33 0.074(4) 0.082(4) 0.089(4) 0.009(4) 0.009(4) 0.019(4)
C34 0.105(5) 0.131(5) 0.134(6) 0.028(4) 0.022(4) 0.002(4)
C35 0.123(6) 0.128(6) 0.147(6) 0.026(4) 0.023(4) 0.004(4)
C36 0.068(4) 0.076(4) 0.078(4) 0.011(3) 0.014(3) 0.010(3)
C37 0.070(4) 0.071(4) 0.072(4) -0.006(3) -0.008(3) -0.004(3)
C38 0.088(4) 0.095(5) 0.089(4) -0.008(4) -0.015(4) 0.007(4)
C39 0.091(4) 0.088(4) 0.096(5) -0.002(4) -0.018(4) 0.012(4)
C40 0.082(4) 0.098(4) 0.080(4) -0.019(4) -0.002(4) 0.020(4)
Cl1 0.0320(8) 0.0376(8) 0.0469(9) -0.0064(6) -0.0057(6) 0.0009(6)
Cl2 0.0366(8) 0.0407(8) 0.0389(8) 0.0046(6) -0.0070(6) -0.0026(6)
Cr1 0.0263(5) 0.0410(6) 0.0373(5) -0.0004(4) -0.0047(4) 0.0011(4)
Li1 0.076(5) 0.053(5) 0.054(5) -0.001(4) -0.009(4) -0.007(4)
N1 0.026(2) 0.037(3) 0.046(3) -0.002(2) -0.003(2) 0.000(2)
N2 0.030(3) 0.041(3) 0.042(3) 0.002(2) -0.004(2) 0.004(2)
O1 0.045(3) 0.069(3) 0.056(3) 0.010(2) 0.002(2) 0.014(2)
O2 0.052(3) 0.082(4) 0.060(3) -0.020(3) -0.016(2) 0.016(3)

loop_
_atom_type_symbol
_atom_type_description
_atom_type_scat_dispersion_real
_atom_type_scat_dispersion_imag
_atom_type_scat_source
C C 0.0033 0.0016 'International Tables Vol C Tables 4.2.6.8 and 6.1.1.4'
H H 0.0000 0.0000 'International Tables Vol C Tables 4.2.6.8 and 6.1.1.4'
Li Li -0.0003 0.0001 'International Tables Vol C Tables 4.2.6.8 and 6.1.1.4'
N N 0.0061 0.0033 'International Tables Vol C Tables 4.2.6.8 and 6.1.1.4'
O O 0.0106 0.0060 'International Tables Vol C Tables 4.2.6.8 and 6.1.1.4'
Cl Cl 0.1484 0.1585 'International Tables Vol C Tables 4.2.6.8 and 6.1.1.4'
Cr Cr 0.3209 0.6236 'International Tables Vol C Tables 4.2.6.8 and 6.1.1.4'

loop_
_geom_angle_atom_site_label_1
_geom_angle_atom_site_label_2
_geom_angle_atom_site_label_3
_geom_angle
C2 C1 C6 118.7(5)
C2 C1 Cr1 121.1(5)
C6 C1 Cr1 120.1(4)
C3 C2 C1 120.8(6)
C3 C2 C7 127.9(6)
C1 C2 C7 111.3(5)
C2 C3 C4 119.0(6)
C2 C3 H3 120.5
C4 C3 H3 120.5
C5 C4 C3 121.7(6)
C5 C4 H4 119.2
C3 C4 H4 119.2
C4 C5 C6 119.1(6)
C4 C5 H5 120.5
C6 C5 H5 120.5
C5 C6 C1 120.7(6)
C5 C6 C8 127.7(6)
C1 C6 C8 111.5(5)
N1 C7 C2 118.3(5)
N1 C7 H7 120.8
C2 C7 H7 120.8
N2 C8 C6 118.0(5)
N2 C8 H8 121.0
C6 C8 H8 121.0
C10 C9 C14 121.6(6)
C10 C9 N1 118.9(5)
C14 C9 N1 119.5(5)
C11 C10 C9 117.3(6)
C11 C10 C15 121.9(6)
C9 C10 C15 120.8(6)
C12 C11 C10 122.4(7)
C12 C11 H11 118.8
C10 C11 H11 118.8
C11 C12 C13 118.8(7)
C11 C12 H12 120.6
C13 C12 H12 120.6
C12 C13 C14 122.8(6)
C12 C13 H13 118.6
C14 C13 H13 118.6
C13 C14 C9 117.0(6)
C13 C14 C18 121.3(6)
C9 C14 C18 121.7(6)
C17 C15 C10 112.8(6)
C17 C15 C16 111.1(6)
C10 C15 C16 110.2(5)
C17 C15 H15 107.5
C10 C15 H15 107.5
C16 C15 H15 107.5
C14 C18 C20 112.4(6)
C14 C18 C19 110.4(6)
C20 C18 C19 111.5(6)
C14 C18 H18 107.4
C20 C18 H18 107.4
C19 C18 H18 107.4
C26 C21 C22 122.7(6)
C26 C21 N2 119.9(5)
C22 C21 N2 117.3(5)
C23 C22 C21 116.7(7)
C23 C22 C27 121.4(6)
C21 C22 C27 121.9(5)
C24 C23 C22 122.1(7)
C24 C23 H23 118.9
C22 C23 H23 118.9
C25 C24 C23 119.4(7)
C25 C24 H24 120.3
C23 C24 H24 120.3
C24 C25 C26 122.6(7)
C24 C25 H25 118.7
C26 C25 H25 118.7
C21 C26 C25 116.4(6)
C21 C26 C30 122.1(6)
C25 C26 C30 121.5(6)
C22 C27 C28 112.5(6)
C22 C27 C29 111.2(6)
C28 C27 C29 110.2(6)
C22 C27 H27 107.6
C28 C27 H27 107.6
C29 C27 H27 107.6
C26 C30 C31 113.0(6)
C26 C30 C32 111.5(6)
C31 C30 C32 109.1(6)
C26 C30 H30 107.7
C31 C30 H30 107.7
C32 C30 H30 107.7
O1 C33 C34 107.1(7)
O1 C33 H33A 110.3
C34 C33 H33A 110.3
O1 C33 H33B 110.3
C34 C33 H33B 110.3
H33A C33 H33B 108.6
C35 C34 C33 108.5(10)
C35 C34 H34A 110.0
C33 C34 H34A 110.0
C35 C34 H34B 110.0
C33 C34 H34B 110.0
H34A C34 H34B 108.4
C34 C35 C36 109.4(10)
C34 C35 H35A 109.8
C36 C35 H35A 109.8
C34 C35 H35B 109.8
C36 C35 H35B 109.8
H35A C35 H35B 108.2
O1 C36 C35 106.2(7)
O1 C36 H36A 110.5
C35 C36 H36A 110.5
O1 C36 H36B 110.5
C35 C36 H36B 110.5
H36A C36 H36B 108.7
O2 C37 C38 106.2(6)
O2 C37 H37A 110.5
C38 C37 H37A 110.5
O2 C37 H37B 110.5
C38 C37 H37B 110.5
H37A C37 H37B 108.7
C39 C38 C37 105.1(7)
C39 C38 H38A 110.7
C37 C38 H38A 110.7
C39 C38 H38B 110.7
C37 C38 H38B 110.7
H38A C38 H38B 108.8
C40 C39 C38 106.9(7)
C40 C39 H39A 110.3
C38 C39 H39A 110.3
C40 C39 H39B 110.3
C38 C39 H39B 110.3
H39A C39 H39B 108.6
O2 C40 C39 108.3(7)
O2 C40 H40A 110.0
C39 C40 H40A 110.0
O2 C40 H40B 110.0
C39 C40 H40B 110.0
H40A C40 H40B 108.4
C42 C41 C45 74.9(15)
C42 C41 C44 133.8(19)
C45 C41 C44 59.0(15)
C41 C42 C43 162.7(18)
C41 C42 C46 111.8(14)
C43 C42 C46 51.7(11)
C41 C42 C45 55.6(12)
C43 C42 C45 107.9(16)
C46 C42 C45 56.2(12)
C46 C43 C42 73.9(15)
C46 C43 C47 61.6(13)
C42 C43 C47 135.4(19)
C45 C44 C41 58.6(14)
C45 C44 C48 53.4(14)
C41 C44 C48 111.9(18)
C48 C45 C49 59.9(14)
C48 C45 C41 128(2)
C49 C45 C41 170(2)
C48 C45 C44 65.8(16)
C49 C45 C44 126(2)
C41 C45 C44 62.5(15)
C48 C45 C46 124(2)
C49 C45 C46 63.7(14)
C41 C45 C46 108.2(18)
C44 C45 C46 171(2)
C48 C45 C42 178(3)
C49 C45 C42 122(2)
C41 C45 C42 49.5(11)
C44 C45 C42 111.9(18)
C46 C45 C42 58.8(12)
C50 C46 C43 140(2)
C50 C46 C47 73.7(15)
C43 C46 C47 67.4(12)
C50 C46 C49 47.5(12)
C43 C46 C49 169.4(19)
C47 C46 C49 121.1(15)
C50 C46 C45 99.4(17)
C43 C46 C45 119.2(18)
C47 C46 C45 173.2(17)
C49 C46 C45 52.1(11)
C50 C46 C42 162.8(19)
C43 C46 C42 54.3(11)
C47 C46 C42 121.7(14)
C49 C46 C42 117.0(14)
C45 C46 C42 65.0(12)
C46 C47 C43 51.0(11)
C46 C47 C50 45.7(10)
C43 C47 C50 96.1(14)
C45 C48 C49 60.9(15)
C45 C48 C44 60.8(17)
C49 C48 C44 121.7(19)
C50 C49 C48 174(2)
C50 C49 C45 115(2)
C48 C49 C45 59.2(14)
C50 C49 C46 50.9(14)
C48 C49 C46 123.3(17)
C45 C49 C46 64.2(14)
C49 C50 C46 81.6(19)
C49 C50 C47 142(2)
C46 C50 C47 60.6(14)
Li1 Cl1 Cr1 84.9(3)
Li1 Cl2 Cr1 84.1(3)
C1 Cr1 N2 76.3(2)
C1 Cr1 N1 75.5(2)
N2 Cr1 N1 151.50(18)
C1 Cr1 Cl2 141.74(18)
N2 Cr1 Cl2 97.79(13)
N1 Cr1 Cl2 101.86(13)
C1 Cr1 Cl1 126.55(18)
N2 Cr1 Cl1 101.79(13)
N1 Cr1 Cl1 98.06(12)
Cl2 Cr1 Cl1 91.70(6)
O1 Li1 O2 100.3(6)
O1 Li1 Cl1 117.1(6)
O2 Li1 Cl1 121.7(6)
O1 Li1 Cl2 110.8(6)
O2 Li1 Cl2 107.9(6)
Cl1 Li1 Cl2 98.8(4)
C7 N1 C9 118.2(5)
C7 N1 Cr1 113.8(4)
C9 N1 Cr1 127.9(3)
C8 N2 C21 115.2(5)
C8 N2 Cr1 114.1(4)
C21 N2 Cr1 130.6(4)
C36 O1 C33 108.6(5)
C36 O1 Li1 116.9(6)
C33 O1 Li1 120.1(6)
C40 O2 C37 106.6(6)
C40 O2 Li1 123.5(6)
C37 O2 Li1 127.9(6)

loop_
_geom_bond_atom_site_label_1
_geom_bond_atom_site_label_2
_geom_bond_distance
C1 C2 1.408(8)
C1 C6 1.416(8)
C1 Cr1 1.985(6)
C2 C3 1.392(8)
C2 C7 1.434(9)
C3 C4 1.403(10)
C3 H3 0.9300
C4 C5 1.386(9)
C4 H4 0.9300
C5 C6 1.398(8)
C5 H5 0.9300
C6 C8 1.444(8)
C7 N1 1.304(7)
C7 H7 0.9300
C8 N2 1.302(7)
C8 H8 0.9300
C9 C10 1.406(8)
C9 C14 1.411(8)
C9 N1 1.436(7)
C10 C11 1.386(8)
C10 C15 1.515(8)
C11 C12 1.369(9)
C11 H11 0.9300
C12 C13 1.371(10)
C12 H12 0.9300
C13 C14 1.381(9)
C13 H13 0.9300
C14 C18 1.507(9)
C15 C17 1.509(9)
C15 C16 1.546(9)
C15 H15 0.9800
C16 H16A 0.9600
C16 H16B 0.9600
C16 H16C 0.9600
C17 H17A 0.9600
C17 H17B 0.9600
C17 H17C 0.9600
C18 C20 1.513(9)
C18 C19 1.538(9)
C18 H18 0.9800
C19 H19A 0.9600
C19 H19B 0.9600
C19 H19C 0.9600
C20 H20A 0.9600
C20 H20B 0.9600
C20 H20C 0.9600
C21 C26 1.393(8)
C21 C22 1.410(8)
C21 N2 1.452(7)
C22 C23 1.396(9)
C22 C27 1.519(9)
C23 C24 1.382(11)
C23 H23 0.9300
C24 C25 1.352(12)
C24 H24 0.9300
C25 C26 1.416(9)
C25 H25 0.9300
C26 C30 1.499(9)
C27 C28 1.531(10)
C27 C29 1.535(9)
C27 H27 0.9800
C28 H28A 0.9600
C28 H28B 0.9600
C28 H28C 0.9600
C29 H29A 0.9600
C29 H29B 0.9600
C29 H29C 0.9600
C30 C31 1.517(10)
C30 C32 1.536(10)
C30 H30 0.9800
C31 H31A 0.9600
C31 H31B 0.9600
C31 H31C 0.9600
C32 H32A 0.9600
C32 H32B 0.9600
C32 H32C 0.9600
C33 O1 1.426(8)
C33 C34 1.463(12)
C33 H33A 0.9700
C33 H33B 0.9700
C34 C35 1.346(13)
C34 H34A 0.9700
C34 H34B 0.9700
C35 C36 1.482(12)
C35 H35A 0.9700
C35 H35B 0.9700
C36 O1 1.410(8)
C36 H36A 0.9700
C36 H36B 0.9700
C37 O2 1.430(8)
C37 C38 1.483(10)
C37 H37A 0.9700
C37 H37B 0.9700
C38 C39 1.471(11)
C38 H38A 0.9700
C38 H38B 0.9700
C39 C40 1.433(11)
C39 H39A 0.9700
C39 H39B 0.9700
C40 O2 1.407(9)
C40 H40A 0.9700
C40 H40B 0.9700
C41 C42 1.227(17)
C41 C45 1.33(3)
C41 C44 1.38(2)
C42 C43 1.243(18)
C42 C46 1.471(19)
C42 C45 1.56(2)
C43 C46 1.20(2)
C43 C47 1.428(19)
C44 C45 1.34(3)
C44 C48 1.40(2)
C45 C48 1.23(3)
C45 C49 1.25(2)
C45 C46 1.43(3)
C46 C50 1.12(2)
C46 C47 1.36(2)
C46 C49 1.42(2)
C47 C50 1.50(2)
C48 C49 1.239(19)
C49 C50 1.061(19)
Cl1 Li1 2.306(12)
Cl1 Cr1 2.4875(16)
Cl2 Li1 2.372(11)
Cl2 Cr1 2.4624(16)
Cr1 N2 2.186(5)
Cr1 N1 2.200(4)
Li1 O1 1.872(13)
Li1 O2 1.973(13)

loop_
_geom_torsion_atom_site_label_1
_geom_torsion_atom_site_label_2
_geom_torsion_atom_site_label_3
_geom_torsion_atom_site_label_4
_geom_torsion
C6 C1 C2 C3 -0.3(9)
Cr1 C1 C2 C3 176.9(5)
C6 C1 C2 C7 -176.8(5)
Cr1 C1 C2 C7 0.4(7)
C1 C2 C3 C4 1.7(10)
C7 C2 C3 C4 177.5(6)
C2 C3 C4 C5 -2.6(11)
C3 C4 C5 C6 2.1(11)
C4 C5 C6 C1 -0.6(10)
C4 C5 C6 C8 -177.4(6)
C2 C1 C6 C5 -0.3(9)
Cr1 C1 C6 C5 -177.5(5)
C2 C1 C6 C8 177.0(5)
Cr1 C1 C6 C8 -0.2(7)
C3 C2 C7 N1 -176.0(6)
C1 C2 C7 N1 0.1(8)
C5 C6 C8 N2 176.4(6)
C1 C6 C8 N2 -0.6(8)
C14 C9 C10 C11 0.3(8)
N1 C9 C10 C11 -179.5(5)
C14 C9 C10 C15 -179.1(5)
N1 C9 C10 C15 1.2(8)
C9 C10 C11 C12 -0.4(9)
C15 C10 C11 C12 178.9(6)
C10 C11 C12 C13 0.0(11)
C11 C12 C13 C14 0.7(11)
C12 C13 C14 C9 -0.8(10)
C12 C13 C14 C18 178.6(6)
C10 C9 C14 C13 0.3(9)
N1 C9 C14 C13 -179.9(5)
C10 C9 C14 C18 -179.1(5)
N1 C9 C14 C18 0.6(8)
C11 C10 C15 C17 40.3(8)
C9 C10 C15 C17 -140.4(6)
C11 C10 C15 C16 -84.6(8)
C9 C10 C15 C16 94.8(7)
C13 C14 C18 C20 -45.1(8)
C9 C14 C18 C20 134.3(6)
C13 C14 C18 C19 80.1(8)
C9 C14 C18 C19 -100.5(7)
C26 C21 C22 C23 4.5(9)
N2 C21 C22 C23 -176.4(5)
C26 C21 C22 C27 -177.4(6)
N2 C21 C22 C27 1.7(8)
C21 C22 C23 C24 -2.5(11)
C27 C22 C23 C24 179.4(7)
C22 C23 C24 C25 0.1(13)
C23 C24 C25 C26 0.5(12)
C22 C21 C26 C25 -3.8(9)
N2 C21 C26 C25 177.1(5)
C22 C21 C26 C30 178.4(6)
N2 C21 C26 C30 -0.7(9)
C24 C25 C26 C21 1.2(10)
C24 C25 C26 C30 179.0(7)
C23 C22 C27 C28 -43.2(9)
C21 C22 C27 C28 138.8(6)
C23 C22 C27 C29 81.1(8)
C21 C22 C27 C29 -96.9(7)
C21 C26 C30 C31 -134.3(6)
C25 C26 C30 C31 48.0(8)
C21 C26 C30 C32 102.3(7)
C25 C26 C30 C32 -75.4(8)
O1 C33 C34 C35 -4.4(13)
C33 C34 C35 C36 3.8(15)
C34 C35 C36 O1 -1.7(13)
O2 C37 C38 C39 -16.8(10)
C37 C38 C39 C40 1.7(11)
C38 C39 C40 O2 14.5(11)
C45 C41 C42 C43 18(7)
C44 C41 C42 C43 21(8)
C45 C41 C42 C46 2.2(18)
C44 C41 C42 C46 5(3)
C44 C41 C42 C45 3(2)
C41 C42 C43 C46 -19(7)
C45 C42 C43 C46 -3.4(19)
C41 C42 C43 C47 -22(8)
C46 C42 C43 C47 -3(2)
C45 C42 C43 C47 -6(3)
C42 C41 C44 C45 -4(3)
C42 C41 C44 C48 -6(3)
C45 C41 C44 C48 -2(2)
C42 C41 C45 C48 -179(3)
C44 C41 C45 C48 3(3)
C42 C41 C45 C49 -34(16)
C44 C41 C45 C49 148(16)
C42 C41 C45 C44 177.4(19)
C42 C41 C45 C46 -2.2(18)
C44 C41 C45 C46 -180(3)
C44 C41 C45 C42 -177.4(19)
C41 C44 C45 C48 -177(2)
C41 C44 C45 C49 -174(3)
C48 C44 C45 C49 3(2)
C48 C44 C45 C41 177(2)
C41 C44 C45 C46 2(15)
C48 C44 C45 C46 180(100)
C41 C44 C45 C42 2.1(16)
C48 C44 C45 C42 179(3)
C41 C42 C45 C48 11(63)
C43 C42 C45 C48 -164(64)
C46 C42 C45 C48 -167(65)
C41 C42 C45 C49 174(3)
C43 C42 C45 C49 -1(3)
C46 C42 C45 C49 -4.0(19)
C43 C42 C45 C41 -174(2)
C46 C42 C45 C41 -178(2)
C41 C42 C45 C44 -2.5(18)
C43 C42 C45 C44 -177(2)
C46 C42 C45 C44 180(3)
C41 C42 C45 C46 178(2)
C43 C42 C45 C46 3.2(18)
C42 C43 C46 C50 167(3)
C47 C43 C46 C50 -15(3)
C42 C43 C46 C47 -177.8(16)
C42 C43 C46 C49 37(11)
C47 C43 C46 C49 -145(10)
C42 C43 C46 C45 4(2)
C47 C43 C46 C45 -178(2)
C47 C43 C46 C42 177.8(16)
C48 C45 C46 C50 7(3)
C49 C45 C46 C50 3.9(19)
C41 C45 C46 C50 -170(2)
C44 C45 C46 C50 -173(15)
C42 C45 C46 C50 -172(2)
C48 C45 C46 C43 176(3)
C49 C45 C46 C43 173(2)
C41 C45 C46 C43 -2(3)
C44 C45 C46 C43 -4(16)
C42 C45 C46 C43 -4(2)
C48 C45 C46 C47 10(17)
C49 C45 C46 C47 7(16)
C41 C45 C46 C47 -167(15)
C44 C45 C46 C47 -170(12)
C42 C45 C46 C47 -169(16)
C48 C45 C46 C49 3(2)
C41 C45 C46 C49 -174(3)
C44 C45 C46 C49 -177(16)
C42 C45 C46 C49 -176.3(18)
C48 C45 C46 C42 179(3)
C49 C45 C46 C42 176.3(18)
C41 C45 C46 C42 2.0(16)
C44 C45 C46 C42 0(15)
C41 C42 C46 C50 24(7)
C43 C42 C46 C50 -150(7)
C45 C42 C46 C50 26(7)
C41 C42 C46 C43 174(2)
C45 C42 C46 C43 176(2)
C41 C42 C46 C47 176.3(16)
C43 C42 C46 C47 2.4(17)
C45 C42 C46 C47 178(2)
C41 C42 C46 C49 1(2)
C43 C42 C46 C49 -173(2)
C45 C42 C46 C49 3.3(16)
C41 C42 C46 C45 -2.2(18)
C43 C42 C46 C45 -176(2)
C50 C46 C47 C43 170(2)
C49 C46 C47 C43 173(2)
C45 C46 C47 C43 166(16)
C42 C46 C47 C43 -2.1(15)
C43 C46 C47 C50 -170(2)
C49 C46 C47 C50 3.2(15)
C45 C46 C47 C50 -3(15)
C42 C46 C47 C50 -172(2)
C42 C43 C47 C46 3(2)
C46 C43 C47 C50 7.4(16)
C42 C43 C47 C50 10(3)
C41 C45 C48 C49 174(3)
C44 C45 C48 C49 177(2)
C46 C45 C48 C49 -3(2)
C42 C45 C48 C49 163(64)
C49 C45 C48 C44 -177(2)
C41 C45 C48 C44 -3(3)
C46 C45 C48 C44 -180(3)
C42 C45 C48 C44 -13(64)
C41 C44 C48 C45 3(2)
C45 C44 C48 C49 -3(2)
C41 C44 C48 C49 -1(3)
C45 C48 C49 C50 -13(22)
C44 C48 C49 C50 -9(24)
C44 C48 C49 C45 3(2)
C45 C48 C49 C46 3(2)
C44 C48 C49 C46 7(3)
C48 C45 C49 C50 179(3)
C41 C45 C49 C50 30(17)
C44 C45 C49 C50 175(2)
C46 C45 C49 C50 -4(2)
C42 C45 C49 C50 -1(3)
C41 C45 C49 C48 -149(16)
C44 C45 C49 C48 -4(2)
C46 C45 C49 C48 177(2)
C42 C45 C49 C48 -179(3)
C48 C45 C49 C46 -177(2)
C41 C45 C49 C46 34(15)
C44 C45 C49 C46 179(3)
C42 C45 C49 C46 3.8(18)
C43 C46 C49 C50 138(11)
C47 C46 C49 C50 -4(2)
C45 C46 C49 C50 175(3)
C42 C46 C49 C50 171(2)
C50 C46 C49 C48 -178(3)
C43 C46 C49 C48 -40(11)
C47 C46 C49 C48 177.9(18)
C45 C46 C49 C48 -3(2)
C42 C46 C49 C48 -7(3)
C50 C46 C49 C45 -175(3)
C43 C46 C49 C45 -37(10)
C47 C46 C49 C45 -179(2)
C42 C46 C49 C45 -3.8(18)
C48 C49 C50 C46 17(23)
C45 C49 C50 C46 5(3)
C48 C49 C50 C47 23(25)
C45 C49 C50 C47 10(5)
C46 C49 C50 C47 5(3)
C43 C46 C50 C49 -169(3)
C47 C46 C50 C49 176.3(18)
C45 C46 C50 C49 -4(2)
C42 C46 C50 C49 -28(7)
C43 C46 C50 C47 15(3)
C49 C46 C50 C47 -176.3(18)
C45 C46 C50 C47 179.6(18)
C42 C46 C50 C47 156(7)
C46 C47 C50 C49 -6(3)
C43 C47 C50 C49 -14(4)
C43 C47 C50 C46 -8.0(18)
C2 C1 Cr1 N2 -176.6(5)
C6 C1 Cr1 N2 0.6(5)
C2 C1 Cr1 N1 -0.6(5)
C6 C1 Cr1 N1 176.6(5)
C2 C1 Cr1 Cl2 -91.4(5)
C6 C1 Cr1 Cl2 85.7(5)
C2 C1 Cr1 Cl1 88.8(5)
C6 C1 Cr1 Cl1 -94.0(5)
Li1 Cl2 Cr1 C1 -174.6(4)
Li1 Cl2 Cr1 N2 -96.9(3)
Li1 Cl2 Cr1 N1 103.8(3)
Li1 Cl2 Cr1 Cl1 5.2(3)
Li1 Cl1 Cr1 C1 174.5(4)
Li1 Cl1 Cr1 N2 93.0(4)
Li1 Cl1 Cr1 N1 -107.6(4)
Li1 Cl1 Cr1 Cl2 -5.4(3)
Cr1 Cl1 Li1 O1 124.5(6)
Cr1 Cl1 Li1 O2 -111.9(6)
Cr1 Cl1 Li1 Cl2 5.6(3)
Cr1 Cl2 Li1 O1 -129.2(6)
Cr1 Cl2 Li1 O2 121.8(5)
Cr1 Cl2 Li1 Cl1 -5.7(4)
C2 C7 N1 C9 -177.7(5)
C2 C7 N1 Cr1 -0.6(7)
C10 C9 N1 C7 -97.2(6)
C14 C9 N1 C7 83.1(7)
C10 C9 N1 Cr1 86.1(6)
C14 C9 N1 Cr1 -93.6(6)
C1 Cr1 N1 C7 0.6(4)
N2 Cr1 N1 C7 8.7(6)
Cl2 Cr1 N1 C7 141.4(4)
Cl1 Cr1 N1 C7 -125.2(4)
C1 Cr1 N1 C9 177.4(5)
N2 Cr1 N1 C9 -174.5(4)
Cl2 Cr1 N1 C9 -41.8(4)
Cl1 Cr1 N1 C9 51.6(4)
C6 C8 N2 C21 -175.1(5)
C6 C8 N2 Cr1 1.1(7)
C26 C21 N2 C8 -94.8(6)
C22 C21 N2 C8 86.1(6)
C26 C21 N2 Cr1 89.7(6)
C22 C21 N2 Cr1 -89.4(6)
C1 Cr1 N2 C8 -0.9(4)
N1 Cr1 N2 C8 -9.0(6)
Cl2 Cr1 N2 C8 -142.4(4)
Cl1 Cr1 N2 C8 124.2(4)
C1 Cr1 N2 C21 174.6(5)
N1 Cr1 N2 C21 166.5(4)
Cl2 Cr1 N2 C21 33.1(5)
Cl1 Cr1 N2 C21 -60.3(5)
C35 C36 O1 C33 -1.1(10)
C35 C36 O1 Li1 138.8(8)
C34 C33 O1 C36 3.3(10)
C34 C33 O1 Li1 -135.1(8)
O2 Li1 O1 C36 57.0(7)
Cl1 Li1 O1 C36 -169.1(6)
Cl2 Li1 O1 C36 -56.9(8)
O2 Li1 O1 C33 -167.8(6)
Cl1 Li1 O1 C33 -33.9(9)
Cl2 Li1 O1 C33 78.3(8)
C39 C40 O2 C37 -25.5(10)
C39 C40 O2 Li1 139.3(8)
C38 C37 O2 C40 26.1(9)
C38 C37 O2 Li1 -137.9(7)
O1 Li1 O2 C40 -113.9(7)
Cl1 Li1 O2 C40 115.0(8)
Cl2 Li1 O2 C40 2.1(9)
O1 Li1 O2 C37 47.5(9)
Cl1 Li1 O2 C37 -83.5(9)
Cl2 Li1 O2 C37 163.6(6)
